data_4116277
loop_
_publ_author_name
'Shie-Yang Lai'
'Tzu-Wei Lin'
'Yu-Hua Chen'
'Chih-Chieh Wang'
'Gene-Hsiang Lee'
'Ming-hwa Yang'
'Man-kit Leung'
'Shie-Ming Peng'

_publ_section_title
;
 Metal String Complexes: Synthesis and Crystal Structure of
 [Ni4(\m4-phdpda)4] and [Ni7(\m7-teptra)4Cl2] (H2phdpda =
 N-Phenyldipyridyldiamine and H3teptra = Tetrapyridyltriamine)
;
_journal_name_full 'Journal of the American Chemical Society'
_journal_page_first 250
_journal_page_last 251
_journal_paper_doi 10.1021/ja982065w
_journal_volume 121
_journal_year 1999
_chemical_formula_sum 'C83 H59 Cl11 N28 Ni7'
_chemical_formula_weight 2249.50
_chemical_name_systematic
; 
 ? 
;
_space_group_IT_number 14
_symmetry_cell_setting monoclinic
_symmetry_space_group_name_Hall '-P 2yn'
_symmetry_space_group_name_H-M 'P 1 21/n 1'
_atom_sites_solution_hydrogens geom
_atom_sites_solution_primary direct
_atom_sites_solution_secondary difmap
_audit_creation_method SHELXL
_cell_angle_alpha 90.00
_cell_angle_beta 95.8680(10)
_cell_angle_gamma 90.00
_cell_formula_units_Z 4
_cell_length_a 19.7542(7)
_cell_length_b 16.9432(5)
_cell_length_c 28.5946(9)
_cell_measurement_reflns_used 8192
_cell_measurement_temperature 295(2)
_cell_volume 9520.4(5)
_computing_cell_refinement 'Siemens SAINT'
_computing_data_collection 'Siemens SMART'
_computing_data_reduction 'Siemens SAINT'
_computing_molecular_graphics 'Siemens SHELXTL'
_computing_publication_material 'Siemens SHELXTL'
_computing_structure_refinement 'SHELXL-93 (Sheldrick, 1993)'
_computing_structure_solution 'SHELXS-86 (Sheldrick, 1990)'
_diffrn_ambient_temperature 295(2)
_diffrn_measurement_device 'Siemens SMART CCD'
_diffrn_measurement_method '\w scans'
_diffrn_radiation_monochromator graphite
_diffrn_radiation_source 'fine-focus sealed tube'
_diffrn_radiation_type MoK\a
_diffrn_radiation_wavelength 0.71073
_diffrn_reflns_av_R_equivalents 0.0626
_diffrn_reflns_av_sigmaI/netI 0.0841
_diffrn_reflns_limit_h_max 23
_diffrn_reflns_limit_h_min -23
_diffrn_reflns_limit_k_max 20
_diffrn_reflns_limit_k_min -19
_diffrn_reflns_limit_l_max 22
_diffrn_reflns_limit_l_min -34
_diffrn_reflns_number 38984
_diffrn_reflns_theta_max 25.03
_diffrn_reflns_theta_min 1.20
_diffrn_standards_decay_% 3
_exptl_absorpt_coefficient_mu 1.722
_exptl_absorpt_correction_T_max 0.8017
_exptl_absorpt_correction_T_min 0.6062
_exptl_absorpt_correction_type sadabs
_exptl_crystal_colour black
_exptl_crystal_density_diffrn 1.569
_exptl_crystal_density_meas ?
_exptl_crystal_description block
_exptl_crystal_F_000 4544
_exptl_crystal_size_max 0.35
_exptl_crystal_size_mid 0.18
_exptl_crystal_size_min 0.15
_refine_diff_density_max 1.312
_refine_diff_density_min -1.232
_refine_diff_density_rms 0.222
_refine_ls_extinction_coef 0.0012(2)
_refine_ls_extinction_expression Fc^*^=kFc[1+0.001xFc^2^\l^3^/sin(2\q)]^-1/4^
_refine_ls_extinction_method SHELXL
_refine_ls_goodness_of_fit_all 1.072
_refine_ls_goodness_of_fit_obs 1.215
_refine_ls_matrix_type full
_refine_ls_number_parameters 1163
_refine_ls_number_reflns 16710
_refine_ls_number_restraints 0
_refine_ls_restrained_S_all 1.072
_refine_ls_restrained_S_obs 1.215
_refine_ls_R_factor_all 0.1506
_refine_ls_R_factor_obs 0.0824
_refine_ls_shift/esd_max 0.098
_refine_ls_shift/esd_mean 0.029
_refine_ls_structure_factor_coef Fsqd
_refine_ls_weighting_details 'w=1/[\s^2^(Fo^2^)+(0.1663P)^2^+12.7629P] where P=(Fo^2^+2Fc^2^)/3'
_refine_ls_weighting_scheme calc
_refine_ls_wR_factor_all 0.3020
_refine_ls_wR_factor_obs 0.2460
_reflns_number_observed 8931
_reflns_number_total 16710
_reflns_observed_criterion >2sigma(I)
_cod_data_source_file ja982065w_2.cif
_cod_data_source_block ic5585
_cod_depositor_comments
;
The following automatic conversions were performed:

'_exptl_crystal_density_meas' value 'not_measured' was changed to '?'
- the value is perceived as not measured.

Automatic conversion script
Id: cif_fix_values 3008 2015-01-20 13:52:24Z robertas 

The following automatic conversions were performed:

'_refine_ls_weighting_scheme' value 'calc
w=1/[\s^2^(Fo^2^)+(0.1663P)^2^+12.7629P] where P=(Fo^2^+2Fc^2^)/3'
was changed to 'calc'. New tag '_refine_ls_weighting_details' was
created. The value of the new tag was set to
'w=1/[\s^2^(Fo^2^)+(0.1663P)^2^+12.7629P] where P=(Fo^2^+2Fc^2^)/3'.

Automatic conversion script
Id: cif_fix_values 3143 2015-03-26 13:38:13Z robertas 
;
_cod_database_code 4116277

loop_
_symmetry_equiv_pos_as_xyz
'x, y, z'
'-x+1/2, y+1/2, -z+1/2'
'-x, -y, -z'
'x-1/2, -y-1/2, z-1/2'

loop_
_atom_site_aniso_label
_atom_site_aniso_U_11
_atom_site_aniso_U_22
_atom_site_aniso_U_33
_atom_site_aniso_U_23
_atom_site_aniso_U_13
_atom_site_aniso_U_12
Ni1 0.0623(8) 0.0478(7) 0.0293(6) 0.0035(5) 0.0019(5) 0.0028(6)
Ni2 0.0454(6) 0.0385(6) 0.0272(6) 0.0002(4) 0.0004(5) 0.0010(5)
Ni3 0.0378(6) 0.0325(6) 0.0277(5) -0.0026(4) 0.0004(4) -0.0002(4)
Ni4 0.0553(8) 0.0494(7) 0.0440(7) -0.0018(5) 0.0042(6) -0.0004(6)
Ni5 0.0367(6) 0.0326(6) 0.0327(6) -0.0019(4) 0.0064(4) -0.0001(5)
Ni6 0.0486(7) 0.0376(6) 0.0319(6) 0.0016(5) 0.0117(5) -0.0010(5)
Ni7 0.0795(9) 0.0466(7) 0.0339(7) 0.0039(5) 0.0184(6) -0.0009(6)
Cl1 0.104(2) 0.074(2) 0.0362(13) 0.0115(12) 0.0088(13) 0.008(2)
Cl2 0.144(3) 0.070(2) 0.0424(15) 0.0113(13) 0.035(2) 0.002(2)
N1 0.063(5) 0.051(5) 0.027(4) 0.009(3) 0.000(3) 0.000(4)
N2 0.061(5) 0.045(4) 0.034(4) 0.004(3) 0.003(3) 0.010(4)
N3 0.052(4) 0.035(4) 0.030(4) 0.001(3) 0.012(3) -0.004(3)
N4 0.050(4) 0.043(4) 0.031(4) -0.001(3) 0.004(3) -0.006(3)
N5 0.048(4) 0.035(4) 0.030(4) -0.003(3) 0.008(3) -0.002(3)
N6 0.060(5) 0.044(4) 0.033(4) 0.005(3) 0.001(3) -0.005(4)
N7 0.081(6) 0.055(5) 0.031(4) 0.008(4) 0.005(4) 0.006(4)
N8 0.053(5) 0.054(5) 0.031(4) -0.002(3) 0.006(3) 0.007(4)
N9 0.069(5) 0.039(4) 0.027(4) -0.006(3) 0.003(3) 0.000(4)
N10 0.052(4) 0.040(4) 0.027(4) -0.004(3) 0.000(3) -0.007(3)
N11 0.053(5) 0.035(4) 0.037(4) -0.003(3) 0.005(3) -0.013(3)
N12 0.047(4) 0.040(4) 0.037(4) 0.000(3) 0.010(3) -0.013(3)
N13 0.059(5) 0.051(5) 0.039(4) 0.002(3) 0.022(4) -0.006(4)
N14 0.081(6) 0.049(5) 0.049(5) 0.005(4) 0.029(4) -0.002(4)
N15 0.057(5) 0.055(5) 0.032(4) -0.007(4) -0.005(3) 0.005(4)
N16 0.044(4) 0.060(5) 0.036(4) -0.003(4) -0.003(3) -0.010(4)
N17 0.036(4) 0.049(4) 0.035(4) 0.002(3) 0.002(3) -0.004(3)
N18 0.055(5) 0.052(5) 0.038(4) 0.006(3) 0.005(4) 0.004(4)
N19 0.051(4) 0.043(4) 0.032(4) 0.000(3) 0.009(3) 0.003(3)
N20 0.062(5) 0.045(4) 0.040(4) -0.003(3) 0.019(4) 0.006(4)
N21 0.085(6) 0.056(5) 0.031(4) -0.005(4) 0.012(4) 0.000(5)
N22 0.060(5) 0.046(4) 0.033(4) 0.007(3) 0.010(3) 0.000(4)
N23 0.050(4) 0.046(4) 0.031(4) 0.001(3) 0.003(3) -0.005(4)
N24 0.046(4) 0.035(4) 0.024(3) -0.002(3) 0.007(3) -0.004(3)
N25 0.047(4) 0.049(4) 0.027(4) 0.004(3) 0.003(3) 0.008(3)
N26 0.045(4) 0.039(4) 0.032(4) 0.008(3) 0.010(3) 0.008(3)
N27 0.069(5) 0.043(4) 0.040(4) 0.011(3) 0.018(4) 0.011(4)
N28 0.078(6) 0.038(4) 0.040(4) 0.009(3) 0.024(4) 0.002(4)
C1 0.063(6) 0.055(6) 0.046(6) 0.012(5) -0.006(5) -0.002(5)
C2 0.082(8) 0.071(7) 0.048(6) 0.015(5) -0.007(6) 0.010(6)
C3 0.073(7) 0.054(6) 0.077(8) 0.006(6) -0.005(6) 0.024(6)
C4 0.074(7) 0.058(6) 0.046(6) 0.001(5) 0.009(5) 0.016(6)
C5 0.061(6) 0.049(6) 0.040(5) 0.008(4) 0.003(4) -0.006(5)
C6 0.041(5) 0.043(5) 0.033(4) -0.002(4) 0.003(4) 0.008(4)
C7 0.083(7) 0.029(5) 0.050(6) 0.006(4) 0.012(5) -0.002(5)
C8 0.081(7) 0.036(5) 0.044(5) -0.005(4) 0.010(5) -0.004(5)
C9 0.060(6) 0.049(6) 0.038(5) -0.011(4) -0.004(4) -0.007(5)
C10 0.053(5) 0.040(5) 0.021(4) 0.004(3) 0.009(3) -0.007(4)
C11 0.047(5) 0.041(5) 0.042(5) -0.009(4) 0.009(4) -0.001(4)
C12 0.055(6) 0.047(5) 0.042(5) 0.006(4) 0.006(4) -0.016(4)
C13 0.055(6) 0.051(6) 0.050(6) -0.001(5) 0.006(5) -0.008(5)
C14 0.066(6) 0.052(6) 0.043(5) -0.002(4) 0.006(5) -0.011(5)
C15 0.054(5) 0.037(5) 0.027(4) -0.005(4) 0.003(4) -0.007(4)
C16 0.073(7) 0.043(5) 0.039(5) 0.002(4) 0.004(5) -0.005(5)
C17 0.075(8) 0.055(6) 0.061(7) 0.012(5) 0.005(6) 0.001(6)
C18 0.063(7) 0.068(7) 0.081(8) 0.010(6) -0.014(6) 0.006(6)
C19 0.093(10) 0.075(8) 0.053(7) 0.011(6) -0.018(6) -0.003(7)
C20 0.094(9) 0.062(7) 0.044(6) 0.017(5) -0.005(6) 0.002(6)
C21 0.088(8) 0.056(6) 0.035(5) 0.000(4) 0.008(5) 0.012(6)
C22 0.090(9) 0.089(9) 0.055(7) 0.004(6) 0.028(6) 0.009(7)
C23 0.068(7) 0.059(7) 0.079(8) -0.022(6) 0.016(6) 0.019(6)
C24 0.077(7) 0.059(6) 0.038(5) 0.004(5) 0.000(5) 0.003(6)
C25 0.056(6) 0.048(5) 0.028(4) -0.012(4) -0.006(4) 0.004(4)
C26 0.056(6) 0.048(5) 0.025(4) -0.003(4) -0.004(4) -0.001(4)
C27 0.091(8) 0.058(6) 0.040(5) -0.020(5) 0.011(5) -0.012(6)
C28 0.116(10) 0.047(6) 0.058(7) -0.018(5) 0.015(6) -0.022(6)
C29 0.079(7) 0.047(6) 0.049(6) 0.001(5) 0.016(5) -0.017(5)
C30 0.059(6) 0.036(5) 0.036(5) -0.001(4) 0.006(4) -0.010(4)
C31 0.042(5) 0.039(5) 0.043(5) 0.002(4) 0.006(4) -0.005(4)
C32 0.075(8) 0.085(8) 0.055(6) 0.001(6) 0.008(6) -0.027(7)
C33 0.082(8) 0.099(9) 0.060(7) -0.016(6) 0.018(6) -0.045(7)
C34 0.066(7) 0.077(8) 0.061(7) 0.000(6) 0.023(5) -0.027(6)
C35 0.058(6) 0.048(5) 0.044(5) 0.002(4) 0.013(4) -0.010(5)
C36 0.065(7) 0.044(6) 0.061(7) 0.001(5) 0.025(5) -0.003(5)
C37 0.062(7) 0.114(11) 0.073(8) 0.004(7) 0.027(6) 0.008(7)
C38 0.071(8) 0.084(9) 0.138(13) 0.008(9) 0.069(9) 0.014(7)
C39 0.099(10) 0.078(9) 0.080(9) 0.002(7) 0.062(8) 0.006(8)
C40 0.096(9) 0.066(7) 0.057(7) -0.010(5) 0.044(6) -0.001(7)
C41 0.069(7) 0.077(8) 0.054(6) -0.004(6) -0.024(6) 0.014(6)
C42 0.063(7) 0.102(10) 0.065(8) -0.040(7) -0.008(6) 0.003(7)
C43 0.064(7) 0.076(8) 0.069(8) -0.013(6) -0.018(6) -0.008(6)
C44 0.064(7) 0.073(7) 0.058(6) 0.005(6) -0.005(5) -0.019(6)
C45 0.047(5) 0.056(6) 0.039(5) 0.004(4) -0.009(4) 0.002(5)
C46 0.039(5) 0.056(6) 0.042(5) 0.003(4) 0.000(4) -0.008(4)
C47 0.051(6) 0.097(9) 0.056(6) 0.011(6) 0.000(5) 0.011(6)
C48 0.042(6) 0.112(10) 0.067(7) -0.004(7) 0.001(5) 0.014(6)
C49 0.053(6) 0.090(8) 0.063(7) -0.002(6) 0.006(5) 0.007(6)
C50 0.051(6) 0.054(6) 0.044(5) 0.007(4) 0.011(4) 0.002(5)
C51 0.048(5) 0.046(5) 0.044(5) 0.000(4) 0.017(4) 0.013(4)
C52 0.068(7) 0.065(7) 0.050(6) 0.003(5) 0.003(5) 0.021(6)
C53 0.099(9) 0.079(8) 0.058(7) -0.011(6) 0.011(6) 0.029(7)
C54 0.076(7) 0.063(7) 0.049(6) -0.019(5) 0.021(5) 0.015(6)
C55 0.057(6) 0.041(5) 0.044(5) -0.001(4) 0.021(4) 0.003(4)
C56 0.062(6) 0.056(6) 0.036(5) -0.008(4) 0.020(4) -0.007(5)
C57 0.070(7) 0.052(6) 0.042(5) -0.002(4) 0.017(5) -0.012(5)
C58 0.092(9) 0.055(6) 0.056(7) -0.004(5) 0.010(6) -0.009(6)
C59 0.114(11) 0.081(9) 0.063(8) -0.020(7) 0.012(7) -0.006(8)
C60 0.106(10) 0.084(9) 0.040(6) 0.001(6) 0.006(6) -0.008(7)
C61 0.091(8) 0.049(6) 0.052(6) 0.007(5) 0.021(6) -0.002(6)
C62 0.092(8) 0.055(6) 0.058(7) 0.009(5) 0.030(6) -0.008(6)
C63 0.078(7) 0.041(6) 0.070(7) 0.000(5) 0.023(6) -0.013(5)
C64 0.065(6) 0.056(6) 0.048(6) -0.006(5) 0.010(5) -0.006(5)
C65 0.071(7) 0.041(5) 0.034(5) -0.002(4) 0.018(4) -0.003(5)
C66 0.051(5) 0.041(5) 0.032(4) -0.006(4) 0.011(4) -0.002(4)
C67 0.052(6) 0.065(6) 0.036(5) 0.011(4) 0.016(4) -0.001(5)
C68 0.038(5) 0.077(7) 0.067(7) 0.011(6) 0.019(5) 0.003(5)
C69 0.055(6) 0.058(6) 0.044(5) 0.017(5) 0.003(4) 0.001(5)
C70 0.041(5) 0.041(5) 0.027(4) -0.009(4) 0.007(3) -0.005(4)
C71 0.059(6) 0.045(5) 0.029(4) -0.001(4) 0.012(4) -0.006(4)
C72 0.063(6) 0.046(5) 0.048(5) -0.008(4) 0.023(5) 0.008(5)
C73 0.055(6) 0.058(6) 0.068(7) 0.015(5) 0.021(5) 0.017(5)
C74 0.069(7) 0.062(6) 0.046(6) 0.013(5) 0.014(5) 0.017(5)
C75 0.057(6) 0.046(5) 0.032(4) 0.000(4) 0.009(4) 0.005(4)
C76 0.063(6) 0.034(5) 0.053(6) 0.008(4) 0.013(5) 0.001(4)
C77 0.081(8) 0.056(7) 0.054(6) 0.001(5) 0.021(5) 0.007(6)
C78 0.110(10) 0.033(5) 0.077(8) -0.007(5) 0.027(7) -0.009(6)
C79 0.112(10) 0.048(7) 0.088(9) 0.017(6) 0.047(8) -0.004(6)
C80 0.097(9) 0.048(6) 0.053(6) 0.002(5) 0.032(6) 0.009(6)
C81 0.373(47) 0.394(50) 0.091(15) -0.048(22) 0.085(20) -0.250(42)
C82 0.320(34) 0.098(13) 0.099(13) -0.009(10) 0.028(17) -0.048(17)
C83 0.633(95) 0.906(138) 0.718(106) -0.671(111) -0.575(94) 0.619(106)
Cl3 0.356(14) 0.324(13) 0.217(9) -0.017(9) 0.126(9) -0.054(12)
Cl4 0.609(25) 0.285(12) 0.182(9) 0.032(8) -0.014(12) -0.065(14)
Cl5 0.296(14) 0.524(26) 0.452(20) -0.128(17) 0.226(13) -0.119(15)
Cl6 0.503(15) 0.124(5) 0.167(6) -0.033(4) 0.123(7) -0.080(7)
Cl7 0.272(10) 0.448(17) 0.155(6) -0.021(8) -0.019(7) 0.129(11)
Cl8 0.725(28) 0.197(9) 0.250(11) -0.074(8) 0.046(13) -0.169(13)
Cl9 0.302(15) 1.041(45) 0.301(15) -0.193(21) -0.011(12) 0.195(22)
Cl10 0.604(32) 0.597(30) 0.353(20) 0.183(21) -0.068(19) -0.257(26)
Cl11 0.920(62) 0.922(61) 0.419(28) 0.073(33) -0.090(33) -0.412(49)

loop_
_atom_site_label
_atom_site_type_symbol
_atom_site_fract_x
_atom_site_fract_y
_atom_site_fract_z
_atom_site_U_iso_or_equiv
_atom_site_thermal_displace_type
_atom_site_occupancy
_atom_site_calc_flag
_atom_site_refinement_flags
Ni1 Ni 0.83617(6) 0.84690(7) -0.22301(4) 0.0467(3) Uani 1 d .
Ni2 Ni 0.83954(5) 0.80915(6) -0.14253(3) 0.0372(3) Uani 1 d .
Ni3 Ni 0.84171(5) 0.77147(6) -0.06477(3) 0.0328(3) Uani 1 d .
Ni4 Ni 0.84366(6) 0.73571(7) 0.01026(4) 0.0496(3) Uani 1 d .
Ni5 Ni 0.84343(5) 0.70070(6) 0.08485(3) 0.0338(3) Uani 1 d .
Ni6 Ni 0.84364(6) 0.66409(6) 0.16245(3) 0.0388(3) Uani 1 d .
Ni7 Ni 0.84492(7) 0.62475(7) 0.24223(4) 0.0525(4) Uani 1 d .
Cl1 Cl 0.8308(2) 0.8833(2) -0.30329(8) 0.0711(8) Uani 1 d .
Cl2 Cl 0.8454(2) 0.5837(2) 0.32111(9) 0.0837(10) Uani 1 d .
N1 N 0.7797(4) 0.9440(4) -0.1994(2) 0.047(2) Uani 1 d .
N2 N 0.8209(4) 0.9129(4) -0.1232(2) 0.047(2) Uani 1 d .
N3 N 0.8570(4) 0.8796(4) -0.0454(2) 0.038(2) Uani 1 d .
N4 N 0.8891(4) 0.8311(4) 0.0286(2) 0.041(2) Uani 1 d .
N5 N 0.9160(4) 0.7726(4) 0.1020(2) 0.037(2) Uani 1 d .
N6 N 0.9337(4) 0.7034(4) 0.1726(2) 0.046(2) Uani 1 d .
N7 N 0.9510(4) 0.6300(5) 0.2408(2) 0.056(2) Uani 1 d .
N8 N 0.8949(4) 0.7434(5) -0.2275(2) 0.046(2) Uani 1 d .
N9 N 0.8578(4) 0.7014(4) -0.1570(2) 0.045(2) Uani 1 d .
N10 N 0.8266(4) 0.6643(4) -0.0834(2) 0.040(2) Uani 1 d .
N11 N 0.7977(4) 0.6393(4) -0.0089(2) 0.042(2) Uani 1 d .
N12 N 0.7712(4) 0.6278(4) 0.0676(2) 0.041(2) Uani 1 d .
N13 N 0.7547(4) 0.6263(4) 0.1475(2) 0.048(2) Uani 1 d .
N14 N 0.7388(4) 0.6305(5) 0.2262(3) 0.058(2) Uani 1 d .
N15 N 0.7489(4) 0.7748(4) -0.2294(2) 0.049(2) Uani 1 d .
N16 N 0.7450(4) 0.7862(5) -0.1495(2) 0.047(2) Uani 1 d .
N17 N 0.7451(3) 0.7875(4) -0.0681(2) 0.040(2) Uani 1 d .
N18 N 0.7574(4) 0.7877(4) 0.0137(2) 0.048(2) Uani 1 d .
N19 N 0.7788(4) 0.7824(4) 0.0942(2) 0.042(2) Uani 1 d .
N20 N 0.8096(4) 0.7667(4) 0.1745(2) 0.048(2) Uani 1 d .
N21 N 0.8451(4) 0.7472(5) 0.2530(2) 0.057(2) Uani 1 d .
N22 N 0.9266(4) 0.9049(4) -0.1990(2) 0.046(2) Uani 1 d .
N23 N 0.9350(4) 0.8284(4) -0.1308(2) 0.042(2) Uani 1 d .
N24 N 0.9378(3) 0.7551(4) -0.0619(2) 0.035(2) Uani 1 d .
N25 N 0.9310(3) 0.6854(4) 0.0068(2) 0.041(2) Uani 1 d .
N26 N 0.9100(3) 0.6218(4) 0.0759(2) 0.038(2) Uani 1 d .
N27 N 0.8783(4) 0.5668(4) 0.1448(2) 0.050(2) Uani 1 d .
N28 N 0.8449(4) 0.5105(4) 0.2124(2) 0.051(2) Uani 1 d .
C1 C 0.7422(5) 0.9886(6) -0.2306(3) 0.056(3) Uani 1 d .
H1A H 0.7452(5) 0.9792(6) -0.2624(3) 0.067 Uiso 1 calc R
C2 C 0.6992(6) 1.0479(7) -0.2186(4) 0.068(3) Uani 1 d .
H2A H 0.6747(6) 1.0783(7) -0.2415(4) 0.082 Uiso 1 calc R
C3 C 0.6938(6) 1.0605(6) -0.1721(4) 0.069(3) Uani 1 d .
H3A H 0.6638(6) 1.0981(6) -0.1625(4) 0.083 Uiso 1 calc R
C4 C 0.7343(5) 1.0157(6) -0.1388(3) 0.059(3) Uani 1 d .
H4A H 0.7313(5) 1.0236(6) -0.1069(3) 0.071 Uiso 1 calc R
C5 C 0.7790(5) 0.9595(6) -0.1533(3) 0.050(2) Uani 1 d .
C6 C 0.8416(4) 0.9369(5) -0.0777(3) 0.039(2) Uani 1 d .
C7 C 0.8532(5) 1.0166(5) -0.0639(3) 0.053(2) Uani 1 d .
H7A H 0.8461(5) 1.0573(5) -0.0856(3) 0.064 Uiso 1 calc R
C8 C 0.8748(5) 1.0323(5) -0.0181(3) 0.053(2) Uani 1 d .
H8A H 0.8809(5) 1.0846(5) -0.0086(3) 0.064 Uiso 1 calc R
C9 C 0.8880(5) 0.9739(5) 0.0143(3) 0.050(2) Uani 1 d .
H9A H 0.9012(5) 0.9865(5) 0.0455(3) 0.060 Uiso 1 calc R
C10 C 0.8814(4) 0.8946(5) 0.0002(3) 0.038(2) Uani 1 d .
C11 C 0.9313(4) 0.8307(5) 0.0704(3) 0.043(2) Uani 1 d .
C12 C 0.9891(5) 0.8778(5) 0.0816(3) 0.048(2) Uani 1 d .
H12A H 1.0015(5) 0.9153(5) 0.0604(3) 0.057 Uiso 1 calc R
C13 C 1.0269(5) 0.8685(5) 0.1238(3) 0.052(2) Uani 1 d .
H13A H 1.0655(5) 0.8992(5) 0.1311(3) 0.062 Uiso 1 calc R
C14 C 1.0084(5) 0.8139(5) 0.1556(3) 0.053(2) Uani 1 d .
H14A H 1.0324(5) 0.8111(5) 0.1852(3) 0.064 Uiso 1 calc R
C15 C 0.9546(4) 0.7633(5) 0.1440(3) 0.039(2) Uani 1 d .
C16 C 0.9796(5) 0.6649(5) 0.2042(3) 0.052(2) Uani 1 d .
C17 C 1.0490(6) 0.6574(6) 0.1999(4) 0.064(3) Uani 1 d .
H17A H 1.0676(6) 0.6781(6) 0.1740(4) 0.076 Uiso 1 calc R
C18 C 1.0896(6) 0.6186(7) 0.2350(4) 0.072(3) Uani 1 d .
H18A H 1.1363(6) 0.6147(7) 0.2333(4) 0.087 Uiso 1 calc R
C19 C 1.0607(7) 0.5856(7) 0.2725(4) 0.075(3) Uani 1 d .
H19A H 1.0876(7) 0.5597(7) 0.2963(4) 0.090 Uiso 1 calc R
C20 C 0.9938(7) 0.5915(6) 0.2739(3) 0.068(3) Uani 1 d .
H20A H 0.9749(7) 0.5681(6) 0.2990(3) 0.081 Uiso 1 calc R
C21 C 0.9326(6) 0.7359(6) -0.2625(3) 0.060(3) Uani 1 d .
H21A H 0.9295(6) 0.7742(6) -0.2859(3) 0.071 Uiso 1 calc R
C22 C 0.9768(6) 0.6733(7) -0.2661(4) 0.077(3) Uani 1 d .
H22A H 1.0030(6) 0.6695(7) -0.2912(4) 0.092 Uiso 1 calc R
C23 C 0.9807(6) 0.6157(6) -0.2305(4) 0.068(3) Uani 1 d .
H23A H 1.0103(6) 0.5730(6) -0.2312(4) 0.082 Uiso 1 calc R
C24 C 0.9400(5) 0.6240(6) -0.1951(3) 0.058(3) Uani 1 d .
H24A H 0.9415(5) 0.5858(6) -0.1717(3) 0.070 Uiso 1 calc R
C25 C 0.8967(5) 0.6875(5) -0.1932(3) 0.045(2) Uani 1 d .
C26 C 0.8373(5) 0.6424(5) -0.1293(3) 0.044(2) Uani 1 d .
C27 C 0.8216(6) 0.5663(6) -0.1445(3) 0.062(3) Uani 1 d .
H27A H 0.8241(6) 0.5523(6) -0.1758(3) 0.075 Uiso 1 calc R
C28 C 0.8024(6) 0.5118(6) -0.1131(4) 0.073(3) Uani 1 d .
H28A H 0.7931(6) 0.4602(6) -0.1229(4) 0.088 Uiso 1 calc R
C29 C 0.7967(5) 0.5330(6) -0.0672(3) 0.057(3) Uani 1 d .
H29A H 0.7873(5) 0.4945(6) -0.0457(3) 0.069 Uiso 1 calc R
C30 C 0.8045(5) 0.6098(5) -0.0528(3) 0.043(2) Uani 1 d .
C31 C 0.7577(4) 0.6049(5) 0.0226(3) 0.041(2) Uani 1 d .
C32 C 0.7043(6) 0.5534(7) 0.0107(4) 0.072(3) Uani 1 d .
H32A H 0.6927(6) 0.5395(7) -0.0205(4) 0.086 Uiso 1 calc R
C33 C 0.6684(6) 0.5227(8) 0.0457(4) 0.079(4) Uani 1 d .
H33A H 0.6330(6) 0.4875(8) 0.0377(4) 0.095 Uiso 1 calc R
C34 C 0.6840(5) 0.5432(7) 0.0914(4) 0.067(3) Uani 1 d .
H34A H 0.6609(5) 0.5206(7) 0.1148(4) 0.080 Uiso 1 calc R
C35 C 0.7350(5) 0.5984(5) 0.1025(3) 0.049(2) Uani 1 d .
C36 C 0.7100(5) 0.6306(6) 0.1804(4) 0.055(3) Uani 1 d .
C37 C 0.6389(6) 0.6418(8) 0.1706(4) 0.082(4) Uani 1 d .
H37A H 0.6193(6) 0.6428(8) 0.1397(4) 0.098 Uiso 1 calc R
C38 C 0.5981(7) 0.6512(8) 0.2076(6) 0.093(4) Uani 1 d .
H38A H 0.5512(7) 0.6574(8) 0.2017(6) 0.112 Uiso 1 calc R
C39 C 0.6300(7) 0.6511(7) 0.2539(5) 0.082(4) Uani 1 d .
H39A H 0.6048(7) 0.6575(7) 0.2794(5) 0.099 Uiso 1 calc R
C40 C 0.6970(7) 0.6415(7) 0.2604(4) 0.071(3) Uani 1 d .
H40A H 0.7171(7) 0.6425(7) 0.2912(4) 0.085 Uiso 1 calc R
C41 C 0.7276(6) 0.7404(7) -0.2710(4) 0.069(3) Uani 1 d .
H41A H 0.7491(6) 0.7553(7) -0.2971(4) 0.082 Uiso 1 calc R
C42 C 0.6785(6) 0.6873(8) -0.2775(4) 0.078(4) Uani 1 d .
H42A H 0.6657(6) 0.6666(8) -0.3072(4) 0.093 Uiso 1 calc R
C43 C 0.6453(6) 0.6621(7) -0.2376(4) 0.072(3) Uani 1 d .
H43A H 0.6105(6) 0.6248(7) -0.2404(4) 0.086 Uiso 1 calc R
C44 C 0.6671(5) 0.6955(6) -0.1958(4) 0.066(3) Uani 1 d .
H44A H 0.6481(5) 0.6794(6) -0.1689(4) 0.079 Uiso 1 calc R
C45 C 0.7187(5) 0.7548(6) -0.1918(3) 0.048(2) Uani 1 d .
C46 C 0.7087(4) 0.7922(6) -0.1113(3) 0.046(2) Uani 1 d .
C47 C 0.6389(5) 0.8051(7) -0.1139(4) 0.068(3) Uani 1 d .
H47A H 0.6138(5) 0.8114(7) -0.1430(4) 0.082 Uiso 1 calc R
C48 C 0.6071(5) 0.8086(8) -0.0733(4) 0.074(3) Uani 1 d .
H48A H 0.5602(5) 0.8156(8) -0.0754(4) 0.089 Uiso 1 calc R
C49 C 0.6433(5) 0.8019(7) -0.0300(4) 0.069(3) Uani 1 d .
H49A H 0.6213(5) 0.8031(7) -0.0028(4) 0.083 Uiso 1 calc R
C50 C 0.7138(5) 0.7932(6) -0.0273(3) 0.049(2) Uani 1 d .
C51 C 0.7429(5) 0.8167(5) 0.0571(3) 0.045(2) Uani 1 d .
C52 C 0.6996(5) 0.8775(6) 0.0628(3) 0.061(3) Uani 1 d .
H52A H 0.6783(5) 0.9039(6) 0.0368(3) 0.074 Uiso 1 calc R
C53 C 0.6875(7) 0.8997(7) 0.1085(4) 0.079(4) Uani 1 d .
H53A H 0.6572(7) 0.9400(7) 0.1136(4) 0.095 Uiso 1 calc R
C54 C 0.7211(5) 0.8607(6) 0.1449(4) 0.062(3) Uani 1 d .
H54A H 0.7108(5) 0.8721(6) 0.1751(4) 0.074 Uiso 1 calc R
C55 C 0.7701(5) 0.8046(5) 0.1391(3) 0.046(2) Uani 1 d .
C56 C 0.8273(5) 0.7991(6) 0.2177(3) 0.050(2) Uani 1 d .
C57 C 0.8324(5) 0.8812(6) 0.2268(3) 0.054(2) Uani 1 d .
H57A H 0.8221(5) 0.9164(6) 0.2021(3) 0.065 Uiso 1 calc R
C58 C 0.8511(6) 0.9095(7) 0.2692(4) 0.068(3) Uani 1 d .
H58A H 0.8535(6) 0.9638(7) 0.2741(4) 0.081 Uiso 1 calc R
C59 C 0.8671(7) 0.8586(8) 0.3060(4) 0.086(4) Uani 1 d .
H59A H 0.8785(7) 0.8772(8) 0.3364(4) 0.103 Uiso 1 calc R
C60 C 0.8657(6) 0.7774(7) 0.2960(4) 0.077(3) Uani 1 d .
H60A H 0.8797(6) 0.7425(7) 0.3202(4) 0.092 Uiso 1 calc R
C61 C 0.9500(6) 0.9615(6) -0.2255(4) 0.063(3) Uani 1 d .
H61A H 0.9257(6) 0.9730(6) -0.2543(4) 0.076 Uiso 1 calc R
C62 C 1.0082(6) 1.0035(6) -0.2122(4) 0.067(3) Uani 1 d .
H62A H 1.0231(6) 1.0422(6) -0.2318(4) 0.080 Uiso 1 calc R
C63 C 1.0444(6) 0.9876(6) -0.1694(4) 0.062(3) Uani 1 d .
H63A H 1.0842(6) 1.0150(6) -0.1597(4) 0.074 Uiso 1 calc R
C64 C 1.0202(5) 0.9302(6) -0.1414(3) 0.056(3) Uani 1 d .
H64A H 1.0425(5) 0.9204(6) -0.1117(3) 0.067 Uiso 1 calc R
C65 C 0.9626(5) 0.8871(5) -0.1571(3) 0.048(2) Uani 1 d .
C66 C 0.9734(5) 0.7872(5) -0.0970(3) 0.041(2) Uani 1 d .
C67 C 1.0416(5) 0.7717(6) -0.0967(3) 0.050(2) Uani 1 d .
H67A H 1.0640(5) 0.7848(6) -0.1227(3) 0.060 Uiso 1 calc R
C68 C 1.0771(5) 0.7366(6) -0.0579(4) 0.060(3) Uani 1 d .
H68A H 1.1240(5) 0.7309(6) -0.0567(4) 0.071 Uiso 1 calc R
C69 C 1.0432(5) 0.7097(6) -0.0208(3) 0.052(2) Uani 1 d .
H69A H 1.0671(5) 0.6885(6) 0.0060(3) 0.063 Uiso 1 calc R
C70 C 0.9724(4) 0.7154(5) -0.0246(3) 0.036(2) Uani 1 d .
C71 C 0.9517(5) 0.6266(5) 0.0395(3) 0.044(2) Uani 1 d .
C72 C 1.0029(5) 0.5722(5) 0.0366(3) 0.051(2) Uani 1 d .
H72A H 1.0306(5) 0.5753(5) 0.0123(3) 0.062 Uiso 1 calc R
C73 C 1.0131(5) 0.5131(6) 0.0698(4) 0.059(3) Uani 1 d .
H73A H 1.0476(5) 0.4763(6) 0.0677(4) 0.071 Uiso 1 calc R
C74 C 0.9718(5) 0.5083(6) 0.1067(3) 0.058(3) Uani 1 d .
H74A H 0.9792(5) 0.4690(6) 0.1293(3) 0.070 Uiso 1 calc R
C75 C 0.9200(5) 0.5620(5) 0.1091(3) 0.044(2) Uani 1 d .
C76 C 0.8622(5) 0.4989(5) 0.1687(3) 0.049(2) Uani 1 d .
C77 C 0.8586(6) 0.4225(6) 0.1489(4) 0.063(3) Uani 1 d .
H77A H 0.8679(6) 0.4151(6) 0.1180(4) 0.076 Uiso 1 calc R
C78 C 0.8416(6) 0.3599(6) 0.1749(4) 0.072(3) Uani 1 d .
H78A H 0.8406(6) 0.3093(6) 0.1622(4) 0.087 Uiso 1 calc R
C79 C 0.8261(7) 0.3718(7) 0.2198(4) 0.080(4) Uani 1 d .
H79A H 0.8142(7) 0.3300(7) 0.2385(4) 0.096 Uiso 1 calc R
C80 C 0.8287(6) 0.4485(6) 0.2363(3) 0.065(3) Uani 1 d .
H80A H 0.8182(6) 0.4569(6) 0.2669(3) 0.078 Uiso 1 calc R
C81 C 0.7014(20) 0.1500(25) 0.0767(7) 0.282(22) Uani 1 d .
H81A H 0.6685(20) 0.1283(25) 0.0967(7) 0.338 Uiso 1 calc R
C82 C 0.7426(15) 1.2878(11) -0.0865(6) 0.172(10) Uani 1 d .
H82A H 0.7233(15) 1.3227(11) -0.1118(6) 0.206 Uiso 1 calc R
C83 C 0.4360(37) 0.5346(52) 0.1133(26) 0.797(99) Uani 1 d .
H83A H 0.4025(37) 0.5652(52) 0.1287(26) 0.956 Uiso 1 calc R
Cl3 Cl 0.7149(6) 0.2487(8) 0.0849(3) 0.292(5) Uani 1 d .
Cl4 Cl 0.6998(8) 0.1086(7) 0.0298(4) 0.363(8) Uani 1 d .
Cl5 Cl 0.7940(7) 0.1134(10) 0.0943(5) 0.411(10) Uani 1 d .
Cl6 Cl 0.7412(6) 1.3357(4) -0.0345(2) 0.259(5) Uani 1 d .
Cl7 Cl 0.8273(6) 1.2670(8) -0.0954(3) 0.294(6) Uani 1 d .
Cl8 Cl 0.6960(9) 1.2073(6) -0.0871(4) 0.391(9) Uani 1 d .
Cl9 Cl 0.4935(8) 0.4863(16) 0.1527(5) 0.551(15) Uani 1 d .
Cl10 Cl 0.4074(11) 0.4267(13) 0.1006(6) 0.526(15) Uani 1 d .
Cl11 Cl 0.4353(18) 0.5511(21) 0.0683(8) 0.765(29) Uani 1 d .

loop_
_atom_type_symbol
_atom_type_description
_atom_type_scat_dispersion_real
_atom_type_scat_dispersion_imag
_atom_type_scat_source
C C 0.0033 0.0016 'International Tables Vol C Tables 4.2.6.8 and 6.1.1.4'
H H 0.0000 0.0000 'International Tables Vol C Tables 4.2.6.8 and 6.1.1.4'
N N 0.0061 0.0033 'International Tables Vol C Tables 4.2.6.8 and 6.1.1.4'
Cl Cl 0.1484 0.1585 'International Tables Vol C Tables 4.2.6.8 and 6.1.1.4'
Ni Ni 0.3393 1.1124 'International Tables Vol C Tables 4.2.6.8 and 6.1.1.4'

loop_
_geom_angle_atom_site_label_1
_geom_angle_atom_site_label_2
_geom_angle_atom_site_label_3
_geom_angle
N22 Ni1 N15 164.7(3)
N22 Ni1 N8 87.3(3)
N15 Ni1 N8 87.9(3)
N22 Ni1 N1 89.5(3)
N15 Ni1 N1 91.4(3)
N8 Ni1 N1 165.0(3)
N22 Ni1 Cl1 98.5(2)
N15 Ni1 Cl1 96.5(2)
N8 Ni1 Cl1 97.4(2)
N1 Ni1 Cl1 97.6(2)
N22 Ni1 Ni2 82.5(2)
N15 Ni1 Ni2 82.5(2)
N8 Ni1 Ni2 82.8(2)
N1 Ni1 Ni2 82.2(2)
Cl1 Ni1 Ni2 178.94(10)
N2 Ni2 N16 90.1(3)
N2 Ni2 N9 175.4(3)
N16 Ni2 N9 89.3(3)
N2 Ni2 N23 90.5(3)
N16 Ni2 N23 175.5(3)
N9 Ni2 N23 89.8(3)
N2 Ni2 Ni3 87.8(2)
N16 Ni2 Ni3 88.0(2)
N9 Ni2 Ni3 87.6(2)
N23 Ni2 Ni3 87.5(2)
N2 Ni2 Ni1 92.6(2)
N16 Ni2 Ni1 91.4(2)
N9 Ni2 Ni1 92.0(2)
N23 Ni2 Ni1 93.1(2)
Ni3 Ni2 Ni1 179.29(6)
N10 Ni3 N24 90.0(3)
N10 Ni3 N17 89.7(3)
N24 Ni3 N17 179.6(2)
N10 Ni3 N3 179.6(3)
N24 Ni3 N3 90.0(3)
N17 Ni3 N3 90.3(3)
N10 Ni3 Ni4 89.8(2)
N24 Ni3 Ni4 90.0(2)
N17 Ni3 Ni4 90.3(2)
N3 Ni3 Ni4 89.7(2)
N10 Ni3 Ni2 90.4(2)
N24 Ni3 Ni2 90.1(2)
N17 Ni3 Ni2 89.6(2)
N3 Ni3 Ni2 90.0(2)
Ni4 Ni3 Ni2 179.74(7)
N4 Ni4 N11 179.5(3)
N4 Ni4 N18 89.6(3)
N11 Ni4 N18 90.5(3)
N4 Ni4 N25 89.4(3)
N11 Ni4 N25 90.5(3)
N18 Ni4 N25 178.9(3)
N4 Ni4 Ni5 90.5(2)
N11 Ni4 Ni5 89.9(2)
N18 Ni4 Ni5 89.1(2)
N25 Ni4 Ni5 91.2(2)
N4 Ni4 Ni3 89.8(2)
N11 Ni4 Ni3 89.8(2)
N18 Ni4 Ni3 89.8(2)
N25 Ni4 Ni3 89.9(2)
Ni5 Ni4 Ni3 178.87(7)
N5 Ni5 N26 88.4(3)
N5 Ni5 N12 179.5(3)
N26 Ni5 N12 91.1(3)
N5 Ni5 N19 89.8(3)
N26 Ni5 N19 178.2(3)
N12 Ni5 N19 90.7(3)
N5 Ni5 Ni4 90.0(2)
N26 Ni5 Ni4 89.4(2)
N12 Ni5 Ni4 89.9(2)
N19 Ni5 Ni4 90.4(2)
N5 Ni5 Ni6 89.8(2)
N26 Ni5 Ni6 90.4(2)
N12 Ni5 Ni6 90.2(2)
N19 Ni5 Ni6 89.8(2)
Ni4 Ni5 Ni6 179.77(6)
N27 Ni6 N13 89.8(3)
N27 Ni6 N6 89.3(3)
N13 Ni6 N6 175.6(3)
N27 Ni6 N20 174.5(3)
N13 Ni6 N20 90.7(3)
N6 Ni6 N20 89.7(3)
N27 Ni6 Ni5 86.7(2)
N13 Ni6 Ni5 87.9(2)
N6 Ni6 Ni5 87.8(2)
N20 Ni6 Ni5 87.8(2)
N27 Ni6 Ni7 92.5(2)
N13 Ni6 Ni7 92.3(2)
N6 Ni6 Ni7 92.0(2)
N20 Ni6 Ni7 93.0(2)
Ni5 Ni6 Ni7 179.15(6)
N21 Ni7 N7 88.5(3)
N21 Ni7 N14 88.5(3)
N7 Ni7 N14 165.4(3)
N21 Ni7 N28 164.6(3)
N7 Ni7 N28 89.4(3)
N14 Ni7 N28 89.7(3)
N21 Ni7 Cl2 98.7(2)
N7 Ni7 Cl2 97.2(2)
N14 Ni7 Cl2 97.4(2)
N28 Ni7 Cl2 96.7(2)
N21 Ni7 Ni6 82.1(2)
N7 Ni7 Ni6 83.2(2)
N14 Ni7 Ni6 82.2(2)
N28 Ni7 Ni6 82.5(2)
Cl2 Ni7 Ni6 179.10(10)
C1 N1 C5 118.9(9)
C1 N1 Ni1 119.8(6)
C5 N1 Ni1 121.3(6)
C5 N2 C6 121.2(7)
C5 N2 Ni2 118.3(6)
C6 N2 Ni2 120.0(5)
C6 N3 C10 123.3(7)
C6 N3 Ni3 117.9(5)
C10 N3 Ni3 118.7(5)
C10 N4 C11 123.0(7)
C10 N4 Ni4 119.5(5)
C11 N4 Ni4 117.4(6)
C15 N5 C11 120.9(7)
C15 N5 Ni5 119.4(5)
C11 N5 Ni5 119.6(5)
C16 N6 C15 121.0(8)
C16 N6 Ni6 118.6(6)
C15 N6 Ni6 119.8(6)
C16 N7 C20 117.3(10)
C16 N7 Ni7 121.5(6)
C20 N7 Ni7 120.8(7)
C21 N8 C25 120.4(8)
C21 N8 Ni1 119.0(6)
C25 N8 Ni1 120.5(6)
C26 N9 C25 122.3(7)
C26 N9 Ni2 120.1(6)
C25 N9 Ni2 117.3(6)
C30 N10 C26 120.5(7)
C30 N10 Ni3 120.8(5)
C26 N10 Ni3 118.7(6)
C30 N11 C31 123.8(7)
C30 N11 Ni4 118.9(6)
C31 N11 Ni4 117.3(5)
C31 N12 C35 121.5(7)
C31 N12 Ni5 120.2(6)
C35 N12 Ni5 118.3(6)
C36 N13 C35 121.3(8)
C36 N13 Ni6 118.9(6)
C35 N13 Ni6 119.7(6)
C40 N14 C36 117.7(10)
C40 N14 Ni7 121.1(8)
C36 N14 Ni7 121.0(6)
C45 N15 C41 118.6(9)
C45 N15 Ni1 120.7(6)
C41 N15 Ni1 120.2(7)
C46 N16 C45 123.3(8)
C46 N16 Ni2 119.4(5)
C45 N16 Ni2 116.8(6)
C46 N17 C50 121.4(7)
C46 N17 Ni3 118.8(6)
C50 N17 Ni3 119.9(6)
C50 N18 C51 124.3(8)
C50 N18 Ni4 117.6(6)
C51 N18 Ni4 118.1(6)
C51 N19 C55 121.0(7)
C51 N19 Ni5 120.4(6)
C55 N19 Ni5 118.6(6)
C56 N20 C55 123.5(8)
C56 N20 Ni6 117.9(6)
C55 N20 Ni6 118.6(6)
C60 N21 C56 117.4(9)
C60 N21 Ni7 120.2(7)
C56 N21 Ni7 122.4(6)
C61 N22 C65 118.7(8)
C61 N22 Ni1 118.9(7)
C65 N22 Ni1 122.4(6)
C66 N23 C65 122.0(8)
C66 N23 Ni2 120.5(6)
C65 N23 Ni2 117.4(6)
C70 N24 C66 119.9(7)
C70 N24 Ni3 121.1(5)
C66 N24 Ni3 119.0(5)
C70 N25 C71 123.3(7)
C70 N25 Ni4 117.7(5)
C71 N25 Ni4 118.7(6)
C75 N26 C71 119.9(7)
C75 N26 Ni5 118.1(5)
C71 N26 Ni5 121.8(5)
C75 N27 C76 119.9(8)
C75 N27 Ni6 120.9(6)
C76 N27 Ni6 119.2(6)
C80 N28 C76 117.9(8)
C80 N28 Ni7 120.8(6)
C76 N28 Ni7 121.3(6)
N1 C1 C2 124.0(9)
C3 C2 C1 117.9(9)
C2 C3 C4 118.8(10)
C5 C4 C3 120.3(9)
N1 C5 N2 115.6(9)
N1 C5 C4 119.8(8)
N2 C5 C4 124.4(8)
N3 C6 N2 117.0(7)
N3 C6 C7 118.3(7)
N2 C6 C7 124.5(8)
C8 C7 C6 118.8(8)
C7 C8 C9 122.0(8)
C8 C9 C10 119.7(8)
N4 C10 N3 115.7(7)
N4 C10 C9 126.1(7)
N3 C10 C9 117.7(7)
N4 C11 N5 114.3(7)
N4 C11 C12 126.7(8)
N5 C11 C12 118.8(8)
C13 C12 C11 119.7(8)
C12 C13 C14 120.4(9)
C13 C14 C15 120.7(9)
N5 C15 C14 119.1(8)
N5 C15 N6 115.4(7)
C14 C15 N6 125.4(8)
N7 C16 N6 114.1(9)
N7 C16 C17 120.9(9)
N6 C16 C17 124.9(9)
C18 C17 C16 118.9(10)
C17 C18 C19 119.8(11)
C20 C19 C18 118.9(10)
C19 C20 N7 124.0(11)
N8 C21 C22 122.8(9)
C21 C22 C23 117.9(10)
C24 C23 C22 118.2(10)
C23 C24 C25 121.7(10)
N8 C25 N9 116.7(8)
N8 C25 C24 119.0(8)
N9 C25 C24 124.2(8)
N9 C26 C27 124.9(8)
N9 C26 N10 115.6(7)
C27 C26 N10 119.3(8)
C28 C27 C26 119.3(9)
C27 C28 C29 120.4(9)
C30 C29 C28 121.2(9)
C29 C30 N10 118.6(8)
C29 C30 N11 127.2(8)
N10 C30 N11 113.9(7)
N12 C31 N11 115.4(7)
N12 C31 C32 119.2(8)
N11 C31 C32 125.3(8)
C33 C32 C31 119.6(10)
C34 C33 C32 121.1(10)
C33 C34 C35 118.8(10)
N12 C35 N13 115.5(7)
N12 C35 C34 119.6(8)
N13 C35 C34 124.8(9)
N13 C36 N14 115.2(9)
N13 C36 C37 125.0(10)
N14 C36 C37 119.6(9)
C38 C37 C36 120.1(12)
C39 C38 C37 118.2(12)
C40 C39 C38 118.5(11)
C39 C40 N14 126.0(11)
C42 C41 N15 124.9(12)
C41 C42 C43 118.6(10)
C44 C43 C42 116.5(10)
C43 C44 C45 121.7(11)
N15 C45 N16 117.0(8)
N15 C45 C44 119.5(9)
N16 C45 C44 123.1(9)
N16 C46 N17 116.5(8)
N16 C46 C47 124.5(8)
N17 C46 C47 119.0(9)
C48 C47 C46 119.8(9)
C49 C48 C47 121.2(10)
C48 C49 C50 118.9(10)
N17 C50 N18 114.7(8)
N17 C50 C49 119.5(9)
N18 C50 C49 125.7(9)
N19 C51 C52 121.4(8)
N19 C51 N18 114.2(7)
C52 C51 N18 124.3(8)
C51 C52 C53 118.9(9)
C54 C53 C52 118.0(10)
C53 C54 C55 122.9(9)
N19 C55 N20 116.6(8)
N19 C55 C54 117.3(8)
N20 C55 C54 126.1(8)
N21 C56 N20 115.8(8)
N21 C56 C57 119.5(8)
N20 C56 C57 124.6(9)
C58 C57 C56 122.2(10)
C57 C58 C59 119.8(11)
C58 C59 C60 117.5(11)
N21 C60 C59 123.5(11)
N22 C61 C62 122.8(10)
C61 C62 C63 119.3(10)
C64 C63 C62 118.3(10)
C63 C64 C65 120.4(9)
N22 C65 C64 120.3(8)
N22 C65 N23 115.8(8)
C64 C65 N23 123.7(8)
N23 C66 C67 125.4(8)
N23 C66 N24 115.2(8)
C67 C66 N24 119.3(8)
C66 C67 C68 120.2(8)
C67 C68 C69 120.6(9)
C68 C69 C70 118.4(8)
N25 C70 N24 113.8(7)
N25 C70 C69 125.6(8)
N24 C70 C69 120.6(7)
C72 C71 N25 127.0(8)
C72 C71 N26 120.0(8)
N25 C71 N26 112.7(7)
C71 C72 C73 120.0(9)
C72 C73 C74 120.3(9)
C75 C74 C73 119.5(9)
N27 C75 C74 125.5(8)
N27 C75 N26 114.1(7)
C74 C75 N26 120.2(8)
N28 C76 N27 115.4(8)
N28 C76 C77 120.0(8)
N27 C76 C77 124.4(8)
C78 C77 C76 120.1(9)
C77 C78 C79 119.5(10)
C78 C79 C80 117.0(10)
N28 C80 C79 125.4(9)
Cl4 C81 Cl3 124.4(19)
Cl4 C81 Cl5 90.9(24)
Cl3 C81 Cl5 98.4(15)
Cl8 C82 Cl6 110.3(13)
Cl8 C82 Cl7 111.9(15)
Cl6 C82 Cl7 109.0(14)
Cl11 C83 Cl9 132.9(52)
Cl11 C83 Cl10 92.5(29)
Cl9 C83 Cl10 80.5(39)
C83 Cl9 Cl10 53.7(29)
C83 Cl10 Cl9 45.8(14)
C83 Cl10 Cl11 33.4(25)
Cl9 Cl10 Cl11 71.8(10)
C83 Cl11 Cl10 54.1(42)

loop_
_geom_bond_atom_site_label_1
_geom_bond_atom_site_label_2
_geom_bond_distance
Ni1 N22 2.093(8)
Ni1 N15 2.106(8)
Ni1 N8 2.114(7)
Ni1 N1 2.135(8)
Ni1 Cl1 2.369(3)
Ni1 Ni2 2.3829(14)
Ni2 N2 1.889(7)
Ni2 N16 1.899(7)
Ni2 N9 1.913(7)
Ni2 N23 1.909(7)
Ni2 Ni3 2.3096(14)
Ni3 N10 1.908(7)
Ni3 N24 1.911(7)
Ni3 N17 1.920(7)
Ni3 N3 1.928(7)
Ni3 Ni4 2.226(2)
Ni4 N4 1.896(7)
Ni4 N11 1.920(7)
Ni4 N18 1.929(8)
Ni4 N25 1.936(7)
Ni4 Ni5 2.214(2)
Ni5 N5 1.907(7)
Ni5 N26 1.910(7)
Ni5 N12 1.914(7)
Ni5 N19 1.920(7)
Ni5 Ni6 2.3039(14)
Ni6 N27 1.874(7)
Ni6 N13 1.877(8)
Ni6 N6 1.894(7)
Ni6 N20 1.908(7)
Ni6 Ni7 2.3741(15)
Ni7 N21 2.097(8)
Ni7 N7 2.101(9)
Ni7 N14 2.103(9)
Ni7 N28 2.116(7)
Ni7 Cl2 2.359(3)
N1 C1 1.335(11)
N1 C5 1.345(11)
N2 C5 1.379(11)
N2 C6 1.385(10)
N3 C6 1.354(10)
N3 C10 1.367(9)
N4 C10 1.348(10)
N4 C11 1.387(10)
N5 C15 1.364(10)
N5 C11 1.389(11)
N6 C16 1.377(11)
N6 C15 1.393(10)
N7 C16 1.372(12)
N7 C20 1.370(12)
N8 C21 1.314(12)
N8 C25 1.361(11)
N9 C26 1.362(11)
N9 C25 1.373(11)
N10 C30 1.375(10)
N10 C26 1.400(10)
N11 C30 1.372(11)
N11 C31 1.386(11)
N12 C31 1.344(10)
N12 C35 1.381(11)
N13 C36 1.357(12)
N13 C35 1.388(11)
N14 C40 1.356(12)
N14 C36 1.373(12)
N15 C45 1.325(12)
N15 C41 1.354(11)
N16 C46 1.369(11)
N16 C45 1.375(11)
N17 C46 1.368(10)
N17 C50 1.377(11)
N18 C50 1.385(11)
N18 C51 1.392(11)
N19 C51 1.346(10)
N19 C55 1.367(11)
N20 C56 1.365(11)
N20 C55 1.371(11)
N21 C60 1.356(12)
N21 C56 1.359(12)
N22 C61 1.335(12)
N22 C65 1.363(11)
N23 C66 1.359(10)
N23 C65 1.392(11)
N24 C70 1.381(10)
N24 C66 1.395(10)
N25 C70 1.374(10)
N25 C71 1.399(10)
N26 C75 1.389(10)
N26 C71 1.393(10)
N27 C75 1.379(11)
N27 C76 1.390(11)
N28 C80 1.311(12)
N28 C76 1.342(11)
C1 C2 1.382(14)
C2 C3 1.361(15)
C3 C4 1.401(13)
C4 C5 1.390(13)
C6 C7 1.419(12)
C7 C8 1.361(12)
C8 C9 1.361(12)
C9 C10 1.405(12)
C11 C12 1.402(12)
C12 C13 1.361(12)
C13 C14 1.371(12)
C14 C15 1.380(12)
C16 C17 1.394(14)
C17 C18 1.385(13)
C18 C19 1.38(2)
C19 C20 1.33(2)
C21 C22 1.382(15)
C22 C23 1.406(15)
C23 C24 1.362(14)
C24 C25 1.381(13)
C26 C27 1.387(13)
C27 C28 1.367(14)
C28 C29 1.376(13)
C29 C30 1.368(12)
C31 C32 1.383(13)
C32 C33 1.385(14)
C33 C34 1.357(14)
C34 C35 1.388(13)
C36 C37 1.416(15)
C37 C38 1.40(2)
C38 C39 1.41(2)
C39 C40 1.33(2)
C41 C42 1.32(2)
C42 C43 1.44(2)
C43 C44 1.353(14)
C44 C45 1.426(13)
C46 C47 1.390(13)
C47 C48 1.376(14)
C48 C49 1.372(14)
C49 C50 1.395(13)
C51 C52 1.359(13)
C52 C53 1.405(14)
C53 C54 1.348(14)
C54 C55 1.378(13)
C56 C57 1.417(13)
C57 C58 1.322(13)
C58 C59 1.37(2)
C59 C60 1.41(2)
C61 C62 1.373(15)
C62 C63 1.379(14)
C63 C64 1.377(13)
C64 C65 1.387(13)
C66 C67 1.370(12)
C67 C68 1.385(12)
C68 C69 1.389(13)
C69 C70 1.394(12)
C71 C72 1.377(12)
C72 C73 1.380(13)
C73 C74 1.399(13)
C74 C75 1.376(13)
C76 C77 1.413(13)
C77 C78 1.357(14)
C78 C79 1.366(15)
C79 C80 1.383(14)
C81 Cl4 1.51(3)
C81 Cl3 1.71(4)
C81 Cl5 1.95(4)
C82 Cl8 1.64(2)
C82 Cl6 1.70(2)
C82 Cl7 1.75(3)
C83 Cl11 1.32(9)
C83 Cl9 1.72(5)
C83 Cl10 1.94(9)
Cl9 Cl10 2.37(2)
Cl10 Cl11 2.39(3)
